data_7062932
loop_
_publ_author_name
'Khan, Ishaat M.'
'Khan, Arshi'
'Shakya, Sonam'
'Osama, Mohammad'
'Islam, Maidul'
'Naaz, Farha'
'Ahmad, Musheer'

_publ_section_title
;
 Investigating the binding of organic charge transfer co-crystals to human
 serum albumin by experimental and theoretical methods: spectroscopy,
 molecular docking and DFT/TD-DFT studies
;
_journal_issue 6
_journal_name_full 'New Journal of Chemistry'
_journal_page_first 2527
_journal_page_last 2546
_journal_paper_doi 10.1039/D3NJ05194C
_journal_volume 48
_journal_year 2024
_chemical_formula_moiety 'C5 H O4, C5 H9 N2'
_chemical_formula_sum 'C10 H10 N2 O4'
_chemical_formula_weight 222.20
_space_group_crystal_system monoclinic
_space_group_IT_number 14
_space_group_name_Hall '-P 2ybc'
_space_group_name_H-M_alt 'P 1 21/c 1'
_symmetry_Int_Tables_number 14
_atom_sites_solution_primary iterative
_audit_creation_date 2022-03-03
_audit_creation_method
;
Olex2 1.2
(compiled 2018.05.29 svn.r3508 for OlexSys, GUI svn.r5506)
;
_audit_update_record
;
2023-03-21 deposited with the CCDC.	2023-12-20 downloaded from the CCDC.
;
_cell_angle_alpha 90
_cell_angle_beta 96.892(2)
_cell_angle_gamma 90
_cell_formula_units_Z 4
_cell_length_a 4.95870(10)
_cell_length_b 12.6054(3)
_cell_length_c 16.0639(3)
_cell_measurement_reflns_used 9190
_cell_measurement_temperature 293(2)
_cell_measurement_theta_max 27.3040
_cell_measurement_theta_min 2.0560
_cell_volume 996.84(4)
_computing_cell_refinement 'CrysAlisPro 1.171.40.82a (Rigaku OD, 2020)'
_computing_data_collection 'CrysAlisPro 1.171.40.82a (Rigaku OD, 2020)'
_computing_data_reduction 'CrysAlisPro 1.171.40.82a (Rigaku OD, 2020)'
_computing_molecular_graphics 'Olex2 (Dolomanov et al., 2009)'
_computing_publication_material 'Olex2 (Dolomanov et al., 2009)'
_computing_structure_refinement 'olex2.refine (Bourhis et al., 2015)'
_computing_structure_solution 'olex2.solve (Bourhis et al., 2015)'
_diffrn_ambient_temperature 293(2)
_diffrn_detector 'Hybrid Pixel Array Detector'
_diffrn_detector_area_resol_mean 10.0000
_diffrn_detector_type HyPix3000
_diffrn_measured_fraction_theta_full 0.9571
_diffrn_measured_fraction_theta_max 0.9571
_diffrn_measurement_details
;
List of Runs (angles in degrees, time in seconds):

  # Type    Start    End  Width  t~exp~   \w     \q     \k     \f   Frames
#--------------------------------------------------------------------------
  1  \w    -51.00   3.00   0.50   10.51    --   10.70 -19.00   0.00  108
  2  \w    -21.00  24.00   0.50   10.51    --  -11.09 -99.00  60.00   90
  3  \w    -23.00  47.00   0.50   10.51    --   10.70-100.00 153.00  140
  4  \w    -23.00  24.00   0.50   10.51    --  -11.09 -99.00 -60.00   94
  5  \w     26.00  59.00   0.50   10.51    --   10.70-125.00-120.00   66
  6  \w    -56.00  21.00   0.50   10.51    --   10.70 -37.00-150.00  154
  7  \w    -58.00  38.00   0.50   10.51    --   10.70 -77.00-120.00  192
  8  \w    -62.00   5.00   0.50   10.51    --   10.70 -19.00  30.00  134
  9  \w    -23.00  25.00   0.50   10.51    --  -11.09-100.00 153.00   96
 10  \w     12.00  61.00   0.50   10.51    --   10.70-125.00 150.00   98
 11  \w    -62.00   5.00   0.50   10.51    --   10.70 -19.00 -60.00  134
 12  \w    -62.00   5.00   0.50   10.51    --   10.70 -19.00-120.00  134
 13  \w    -62.00  -2.00   0.50   10.51    --   10.70 -19.00 -90.00  120
 14  \w    -47.00   1.00   0.50   10.51    --  -11.09 100.00-101.00   96
 15  \w    -62.00   5.00   0.50   10.51    --   10.70 -19.00 150.00  134
;
_diffrn_measurement_device 'four-circle diffractometer'
_diffrn_measurement_device_type 'XtaLAB Synergy, Dualflex, HyPix3000'
_diffrn_measurement_method '\w scans'
_diffrn_orient_matrix_type 'CrysAlisPro convention (1999,Acta A55,543-557)'
_diffrn_orient_matrix_UB_11 0.0262592000
_diffrn_orient_matrix_UB_12 -0.0482114000
_diffrn_orient_matrix_UB_13 0.0222743000
_diffrn_orient_matrix_UB_21 -0.1176775000
_diffrn_orient_matrix_UB_22 -0.0227951000
_diffrn_orient_matrix_UB_23 -0.0224955000
_diffrn_orient_matrix_UB_31 0.0788033000
_diffrn_orient_matrix_UB_32 -0.0179686000
_diffrn_orient_matrix_UB_33 -0.0312542000
_diffrn_radiation_monochromator mirror
_diffrn_radiation_probe x-ray
_diffrn_radiation_type 'Mo K\a'
_diffrn_radiation_wavelength 0.71073
_diffrn_reflns_av_R_equivalents 0.0361
_diffrn_reflns_av_unetI/netI 0.0207
_diffrn_reflns_limit_h_max 6
_diffrn_reflns_limit_h_min -5
_diffrn_reflns_limit_k_max 16
_diffrn_reflns_limit_k_min -16
_diffrn_reflns_limit_l_max 20
_diffrn_reflns_limit_l_min -20
_diffrn_reflns_number 14895
_diffrn_reflns_theta_full 27.4137
_diffrn_reflns_theta_max 27.41
_diffrn_reflns_theta_min 2.06
_diffrn_source 'micro-focus sealed X-ray tube'
_diffrn_source_type 'PhotonJet (Mo) X-ray Source'
_exptl_absorpt_coefficient_mu 0.117
_exptl_absorpt_correction_T_max 1.00000
_exptl_absorpt_correction_T_min 0.46389
_exptl_absorpt_correction_type multi-scan
_exptl_absorpt_process_details
;
CrysAlisPro 1.171.40.82a (Rigaku Oxford Diffraction, 2020)
Empirical absorption correction using spherical harmonics,
implemented in SCALE3 ABSPACK scaling algorithm.
;
_exptl_crystal_colour colourless
_exptl_crystal_colour_primary colourless
_exptl_crystal_density_diffrn 1.4805
_exptl_crystal_description block
_exptl_crystal_F_000 464.2896
_exptl_crystal_size_max 0.49
_exptl_crystal_size_mid 0.27
_exptl_crystal_size_min 0.16
_refine_diff_density_max 0.4607
_refine_diff_density_min -0.3407
_refine_diff_density_rms 0.0569
_refine_ls_d_res_high 0.7718
_refine_ls_d_res_low 9.8892
_refine_ls_goodness_of_fit_ref 1.0524
_refine_ls_hydrogen_treatment constr
_refine_ls_matrix_type full
_refine_ls_number_constraints 17
_refine_ls_number_parameters 146
_refine_ls_number_reflns 2187
_refine_ls_number_restraints 0
_refine_ls_restrained_S_all 1.0524
_refine_ls_R_factor_all 0.0572
_refine_ls_R_factor_gt 0.0493
_refine_ls_shift/su_max 0.0012
_refine_ls_shift/su_mean 0.0003
_refine_ls_structure_factor_coef Fsqd
_refine_ls_weighting_details 'w=1/[\s^2^(Fo^2^)+(0.0770P)^2^+0.4256P] where P=(Fo^2^+2Fc^2^)/3'
_refine_ls_weighting_scheme calc
_refine_ls_wR_factor_gt 0.1388
_refine_ls_wR_factor_ref 0.1455
_reflns_Friedel_coverage 0.0
_reflns_limit_h_max 6
_reflns_limit_h_min -6
_reflns_limit_k_max 16
_reflns_limit_k_min 0
_reflns_limit_l_max 20
_reflns_limit_l_min 0
_reflns_number_gt 1843
_reflns_number_total 2187
_reflns_threshold_expression I>=2u(I)
_cod_data_source_file d3nj05194c2.cif
_cod_data_source_block 1
_cod_depositor_comments 'Adding full bibliography for 7062932.cif.'
_cod_database_code 7062932
_chemical_oxdiff_formula 'C40 H44 N8 O16 '
_diffrn_oxdiff_digest_frames
;
01dfc7009abd09fa18b42ac382da95b7e70047043bb
;
_reflns_odcompleteness_completeness 99.91
_reflns_odcompleteness_iscentric 1
_reflns_odcompleteness_theta 26.32
_olex2_refinement_description
;
1. Fixed Uiso
 At 1.2 times of:
  All C(H) groups, All C(H,H) groups, All N(H) groups
 At 1.5 times of:
  All C(H,H,H) groups
2.a Secondary CH2 refined with riding coordinates:
 C4(H4a,H4b)
2.b Aromatic/amide H refined with riding coordinates:
 N1(H1), N2(H2), C8(H8), C1(H1a), C2(H2a)
2.c Idealised Me refined as rotating group:
 C5(H5a,H5b,H5c)
;
_olex2_submission_special_instructions 'No special instructions were received'
_oxdiff_exptl_absorpt_empirical_details
;
Empirical correction (ABSPACK) includes:
- Absorption correction using spherical harmonics
- Frame scaling
;
_oxdiff_exptl_absorpt_empirical_full_max 2.925
_oxdiff_exptl_absorpt_empirical_full_min 0.538

loop_
_space_group_symop_id
_space_group_symop_operation_xyz
1 x,y,z
2 -x,y+1/2,-z+1/2
3 -x,-y,-z
4 x,-y-1/2,z-1/2

loop_
_atom_site_label
_atom_site_type_symbol
_atom_site_fract_x
_atom_site_fract_y
_atom_site_fract_z
_atom_site_U_iso_or_equiv
_atom_site_adp_type
_atom_site_occupancy
_atom_site_refinement_flags_posn
O2 O 0.2764(3) 0.23581(11) 0.54035(9) 0.0479(4) Uani 1.000000 .
O3 O 0.5332(3) 0.53891(10) 0.67279(8) 0.0487(4) Uani 1.000000 .
O1 O -0.0868(3) 0.20479(10) 0.45338(9) 0.0500(4) Uani 1.000000 .
O4 O 0.4349(3) 0.70006(10) 0.63083(9) 0.0532(4) Uani 1.000000 .
N1 N 0.7404(3) 0.21968(12) 0.65125(9) 0.0386(4) Uani 1.000000 .
N2 N 1.0862(3) 0.16474(12) 0.73156(10) 0.0393(4) Uani 1.000000 .
C9 C 0.1820(3) 0.55639(13) 0.55930(9) 0.0276(4) Uani 1.000000 .
C7 C 0.0205(3) 0.38783(12) 0.49266(9) 0.0274(4) Uani 1.000000 .
C8 C 0.1929(3) 0.44689(13) 0.54965(10) 0.0298(4) Uani 1.000000 .
C6 C 0.0782(3) 0.26883(13) 0.49564(10) 0.0330(4) Uani 1.000000 .
C10 C 0.3972(3) 0.60111(14) 0.62577(10) 0.0317(4) Uani 1.000000 .
C3 C 0.8941(3) 0.13484(14) 0.67119(11) 0.0365(4) Uani 1.000000 .
C1 C 0.8384(4) 0.30504(15) 0.69833(12) 0.0441(5) Uani 1.000000 .
C2 C 1.0562(4) 0.27020(16) 0.74900(12) 0.0460(5) Uani 1.000000 .
C4 C 0.8682(4) 0.02969(16) 0.62892(15) 0.0511(5) Uani 1.000000 .
C5 C 0.5847(4) -0.01356(18) 0.61666(16) 0.0581(6) Uani 1.000000 .
H1 H 0.6000(3) 0.22081(12) 0.61420(9) 0.0464(5) Uiso 1.000000 R
H2 H 1.2105(3) 0.12401(12) 0.75600(10) 0.0471(5) Uiso 1.000000 R
H8 H 0.3259(3) 0.41028(13) 0.58399(10) 0.0358(4) Uiso 1.000000 R
H1a H 0.7682(4) 0.37354(15) 0.69578(12) 0.0529(6) Uiso 1.000000 R
H2a H 1.1656(4) 0.31010(16) 0.78836(12) 0.0552(6) Uiso 1.000000 R
H4a H 0.9335(4) 0.03580(16) 0.57458(15) 0.0613(6) Uiso 1.000000 R
H4b H 0.9843(4) -0.02061(16) 0.66188(15) 0.0613(6) Uiso 1.000000 R
H5a H 0.4656(8) 0.0374(6) 0.5869(10) 0.0871(9) Uiso 1.000000 GR
H5b H 0.5816(8) -0.0781(7) 0.5849(9) 0.0871(9) Uiso 1.000000 GR
H5c H 0.5253(14) -0.0276(13) 0.67030(16) 0.0871(9) Uiso 1.000000 GR

loop_
_atom_site_aniso_label
_atom_site_aniso_U_11
_atom_site_aniso_U_22
_atom_site_aniso_U_33
_atom_site_aniso_U_12
_atom_site_aniso_U_13
_atom_site_aniso_U_23
O2 0.0439(8) 0.0350(7) 0.0573(8) 0.0081(6) -0.0250(6) -0.0014(6)
O3 0.0515(8) 0.0343(7) 0.0507(8) -0.0005(6) -0.0336(6) 0.0007(6)
O1 0.0524(8) 0.0283(7) 0.0604(9) -0.0013(6) -0.0297(7) -0.0033(6)
O4 0.0534(9) 0.0304(7) 0.0656(9) -0.0044(6) -0.0351(7) -0.0024(6)
N1 0.0322(8) 0.0398(9) 0.0392(8) 0.0056(6) -0.0146(6) 0.0007(6)
N2 0.0339(8) 0.0370(8) 0.0420(8) 0.0060(6) -0.0155(6) 0.0031(6)
C9 0.0249(7) 0.0297(8) 0.0257(7) -0.0011(6) -0.0071(6) -0.0006(6)
C7 0.0256(7) 0.0274(8) 0.0271(7) -0.0003(6) -0.0058(6) 0.0006(6)
C8 0.0264(8) 0.0299(8) 0.0300(8) 0.0016(6) -0.0096(6) 0.0020(6)
C6 0.0333(9) 0.0290(8) 0.0336(8) 0.0022(7) -0.0094(7) -0.0008(6)
C10 0.0284(8) 0.0325(8) 0.0306(8) -0.0011(6) -0.0106(6) -0.0020(6)
C3 0.0291(8) 0.0354(9) 0.0417(9) 0.0017(7) -0.0090(7) 0.0029(7)
C1 0.0460(10) 0.0346(10) 0.0475(10) 0.0096(8) -0.0119(8) -0.0026(8)
C2 0.0474(11) 0.0393(10) 0.0458(10) 0.0052(8) -0.0175(9) -0.0069(8)
C4 0.0398(10) 0.0395(11) 0.0700(14) 0.0019(8) -0.0089(9) -0.0064(10)
C5 0.0470(12) 0.0465(12) 0.0759(15) -0.0019(10) -0.0128(11) -0.0076(11)

loop_
_atom_type_symbol
_atom_type_scat_dispersion_real
_atom_type_scat_dispersion_imag
_atom_type_scat_Cromer_Mann_a1
_atom_type_scat_Cromer_Mann_a2
_atom_type_scat_Cromer_Mann_a3
_atom_type_scat_Cromer_Mann_a4
_atom_type_scat_Cromer_Mann_b1
_atom_type_scat_Cromer_Mann_b2
_atom_type_scat_Cromer_Mann_b3
_atom_type_scat_Cromer_Mann_b4
_atom_type_scat_Cromer_Mann_c
_atom_type_scat_source
_atom_type_scat_dispersion_source
H 0.00000 0.00000 0.49300 0.32291 0.14019 0.04081 10.51090 26.12570 3.14236 57.79970 0.0030380000826 'International Tables Volume C Table 6.1.1.4 (pp. 500-502)' 'Henke, Gullikson and Davis, At. Data and Nucl. Data Tables, 1993, 54, 2'
C 0.00347 0.00161 2.31000 1.02000 1.58860 0.86500 20.84390 10.20750 0.56870 51.65120 0.215599998832 'International Tables Volume C Table 6.1.1.4 (pp. 500-502)' 'Henke, Gullikson and Davis, At. Data and Nucl. Data Tables, 1993, 54, 2'
O 0.01158 0.00611 3.04850 2.28680 1.54630 0.86700 13.27710 5.70110 0.32390 32.90890 0.250800013542 'International Tables Volume C Table 6.1.1.4 (pp. 500-502)' 'Henke, Gullikson and Davis, At. Data and Nucl. Data Tables, 1993, 54, 2'
N 0.00653 0.00323 12.21260 3.13220 2.01250 1.16630 0.00570 9.89330 28.99750 0.58260 -11.5290002823 'International Tables Volume C Table 6.1.1.4 (pp. 500-502)' 'Henke, Gullikson and Davis, At. Data and Nucl. Data Tables, 1993, 54, 2'

loop_
_geom_angle_atom_site_label_1
_geom_angle_atom_site_label_2
_geom_angle_atom_site_label_3
_geom_angle
_geom_angle_site_symmetry_1
_geom_angle_site_symmetry_3
_geom_angle_publ_flag
C1 N1 C3 110.10(15) . . ?
H1 N1 C3 124.95(10) . . ?
H1 N1 C1 124.95(10) . . ?
C2 N2 C3 109.78(15) . . ?
H2 N2 C3 125.11(10) . . ?
H2 N2 C2 125.11(10) . . ?
C8 C9 C7 117.54(14) . 3_566 ?
C10 C9 C7 128.14(15) . 3_566 ?
C10 C9 C8 114.32(14) . . ?
C8 C7 C9 117.33(15) . 3_566 ?
C6 C7 C9 128.66(14) . 3_566 ?
C6 C7 C8 114.01(13) . . ?
C7 C8 C9 125.13(14) . . ?
H8 C8 C9 117.43(9) . . ?
H8 C8 C7 117.43(9) . . ?
O1 C6 O2 120.96(16) . . ?
C7 C6 O2 119.27(15) . . ?
C7 C6 O1 119.72(14) . . ?
O4 C10 O3 121.55(14) . . ?
C9 C10 O3 118.68(15) . . ?
C9 C10 O4 119.76(14) . . ?
N2 C3 N1 106.69(16) . . ?
C4 C3 N1 126.23(16) . . ?
C4 C3 N2 126.90(16) . . ?
C2 C1 N1 106.45(16) . . ?
H1a C1 N1 126.78(10) . . ?
H1a C1 C2 126.78(11) . . ?
C1 C2 N2 106.97(16) . . ?
H2a C2 N2 126.52(10) . . ?
H2a C2 C1 126.52(11) . . ?
C5 C4 C3 114.35(18) . . ?
H4a C4 C3 108.67(12) . . ?
H4a C4 C5 108.67(14) . . ?
H4b C4 C3 108.67(11) . . ?
H4b C4 C5 108.67(13) . . ?
H4b C4 H4a 107.6 . . ?
H5a C5 C4 109.5 . . ?
H5b C5 C4 109.5 . . ?
H5b C5 H5a 109.5 . . ?
H5c C5 C4 109.5 . . ?
H5c C5 H5a 109.5 . . ?
H5c C5 H5b 109.5 . . ?

loop_
_geom_bond_atom_site_label_1
_geom_bond_atom_site_label_2
_geom_bond_distance
_geom_bond_site_symmetry_2
_geom_bond_publ_flag
O2 C6 1.219(2) . ?
O3 C10 1.232(2) . ?
O1 C6 1.284(2) . ?
O4 C10 1.262(2) . ?
N1 C3 1.330(2) . ?
N1 C1 1.370(2) . ?
N1 H1 0.8600 . ?
N2 C3 1.330(2) . ?
N2 C2 1.370(2) . ?
N2 H2 0.8600 . ?
C9 C7 1.413(2) 3_566 ?
C9 C8 1.391(2) . ?
C9 C10 1.524(2) . ?
C7 C8 1.391(2) . ?
C7 C6 1.527(2) . ?
C8 H8 0.9300 . ?
C3 C4 1.488(3) . ?
C1 C2 1.346(3) . ?
C1 H1a 0.9300 . ?
C2 H2a 0.9300 . ?
C4 C5 1.498(3) . ?
C4 H4a 0.9700 . ?
C4 H4b 0.9700 . ?
C5 H5a 0.9600 . ?
C5 H5b 0.9600 . ?
C5 H5c 0.9600 . ?
